data_4002681
loop_
_publ_author_name
'Hamdeh, Umar H.'
'Nelson, Rainie D.'
'Ryan, Bradley J.'
'Bhattacharjee, Ujjal'
'Petrich, Jacob W.'
'Panthani, Matthew G.'

_publ_section_title
;
 Solution-Processed BiI3Thin Films for Photovoltaic Applications: Improved
 Carrier Collection via Solvent Annealing
;
_journal_issue 18
_journal_name_full 'Chemistry of Materials'
_journal_page_first 6567
_journal_paper_doi 10.1021/acs.chemmater.6b02347
_journal_volume 28
_journal_year 2016
_chemical_formula_moiety 'C24 H56 Bi N8 O8, Bi3 I12'
_chemical_formula_sum 'C24 H56 Bi4 I12 N8 O8'
_chemical_formula_weight 2943.48
_space_group_crystal_system monoclinic
_space_group_IT_number 14
_space_group_name_Hall '-P 2yn'
_space_group_name_H-M_alt 'P 1 21/n 1'
_symmetry_space_group_name_Hall '-P 2yn'
_symmetry_space_group_name_H-M 'P 1 21/n 1'
_atom_sites_solution_hydrogens geom
_atom_sites_solution_primary direct
_atom_sites_solution_secondary difmap
_cell_angle_alpha 90
_cell_angle_beta 117.8260(10)
_cell_angle_gamma 90
_cell_formula_units_Z 4
_cell_length_a 15.1588(10)
_cell_length_b 30.997(2)
_cell_length_c 15.7999(10)
_cell_measurement_reflns_used 9925
_cell_measurement_temperature 173.(2)
_cell_measurement_theta_max 26.8527
_cell_measurement_theta_min 2.4516
_cell_volume 6565.6(7)
_computing_cell_refinement 'SAINT V7.66A (Bruker AXS, 2013)'
_computing_data_collection 'APEX2 Suite (Bruker AXS, 2013)'
_computing_data_reduction 'SAINT V7.66A (Bruker AXS, 2013)'
_computing_molecular_graphics 'XSHELL (Bruker AXS, 2007)'
_computing_publication_material 'APEX2 Suite (Bruker AXS, 2013)'
_computing_structure_refinement 'SHELXL-2014/7 (Sheldrick, 2014)'
_computing_structure_solution 'SHELXS-2013 (Sheldrick, 2013)'
_diffrn_ambient_temperature 173.(2)
_diffrn_detector_area_resol_mean 8.3333
_diffrn_measured_fraction_theta_full 0.996
_diffrn_measured_fraction_theta_max 0.996
_diffrn_measurement_device_type 'Bruker APEX-II CCD'
_diffrn_measurement_method ' full spere \w scans'
_diffrn_radiation_monochromator graphite
_diffrn_radiation_type 'MoK\a '
_diffrn_radiation_wavelength 0.71073
_diffrn_reflns_av_R_equivalents 0.0622
_diffrn_reflns_av_unetI/netI 0.0583
_diffrn_reflns_limit_h_max 20
_diffrn_reflns_limit_h_min -20
_diffrn_reflns_limit_k_max 41
_diffrn_reflns_limit_k_min -41
_diffrn_reflns_limit_l_max 21
_diffrn_reflns_limit_l_min -21
_diffrn_reflns_number 70331
_diffrn_reflns_theta_full 28.77
_diffrn_reflns_theta_max 28.77
_diffrn_reflns_theta_min 1.31
_diffrn_source 'X-ray tuve'
_diffrn_source_type 'Sealed tube'
_exptl_absorpt_coefficient_mu 16.370
_exptl_absorpt_correction_T_max 0.27
_exptl_absorpt_correction_T_min 0.10
_exptl_absorpt_correction_type multi-scan
_exptl_absorpt_process_details 'SADABS (Bruker, 2013)'
_exptl_crystal_colour orange
_exptl_crystal_density_diffrn 2.978
_exptl_crystal_density_method 'not measured'
_exptl_crystal_description needle
_exptl_crystal_F_000 5152
_exptl_crystal_size_max 0.370
_exptl_crystal_size_mid 0.120
_exptl_crystal_size_min 0.110
_refine_diff_density_max 1.801
_refine_diff_density_min -1.635
_refine_ls_extinction_method none
_refine_ls_goodness_of_fit_ref 1.067
_refine_ls_hydrogen_treatment constr
_refine_ls_matrix_type full
_refine_ls_number_parameters 498
_refine_ls_number_reflns 17019
_refine_ls_number_restraints 1
_refine_ls_restrained_S_all 1.067
_refine_ls_R_factor_all 0.0715
_refine_ls_R_factor_gt 0.0406
_refine_ls_shift/su_max 0.004
_refine_ls_shift/su_mean 0.000
_refine_ls_structure_factor_coef Fsqd
_refine_ls_weighting_details 'w=1/[\s^2^(Fo^2^)+(0.0380P)^2^+26.0038P] where P=(Fo^2^+2Fc^2^)/3'
_refine_ls_weighting_scheme calc
_refine_ls_wR_factor_gt 0.0858
_refine_ls_wR_factor_ref 0.1045
_reflns_number_gt 12256
_reflns_number_total 17019
_reflns_threshold_expression 'I > 2\s(I)'
_cod_data_source_file cm6b02347_si_001.cif
_cod_data_source_block Pan006
_cod_database_code 4002681

loop_
_space_group_symop_operation_xyz
'x, y, z'
'-x+1/2, y+1/2, -z+1/2'
'-x, -y, -z'
'x-1/2, -y-1/2, z-1/2'

loop_
_atom_site_type_symbol
_atom_site_label
_atom_site_fract_x
_atom_site_fract_y
_atom_site_fract_z
_atom_site_U_iso_or_equiv
_atom_site_adp_type
_atom_site_calc_flag
_atom_site_refinement_flags_adp
_atom_site_refinement_flags_posn
_atom_site_occupancy
Bi Bi1 0.98556(2) 0.34677(2) 0.79494(2) 0.02249(8) Uani d . . 1
Bi Bi2 0.49031(2) 0.40895(2) 0.31084(2) 0.02488(8) Uani d . . 1
Bi Bi3 1.11662(3) 0.33816(2) 0.61635(2) 0.02719(8) Uani d . . 1
Bi Bi4 0.84113(3) 0.34853(2) 0.96449(3) 0.03003(9) Uani d . . 1
I I1 0.85481(4) 0.27575(2) 0.81564(4) 0.02996(14) Uani d . . 1
I I2 1.09013(4) 0.35481(2) 1.01347(4) 0.03007(14) Uani d . . 1
I I3 1.12137(5) 0.27338(2) 0.78463(4) 0.03119(14) Uani d . . 1
I I4 0.87659(4) 0.34176(2) 0.57515(4) 0.03087(14) Uani d . . 1
I I5 0.83906(5) 0.41514(2) 0.79089(5) 0.03755(16) Uani d . . 1
I I6 1.12579(5) 0.41399(2) 0.78058(5) 0.03956(16) Uani d . . 1
I I7 1.33296(5) 0.33297(2) 0.70515(5) 0.04069(17) Uani d . . 1
I I8 0.62657(5) 0.33939(2) 0.86842(5) 0.04145(17) Uani d . . 1
I I9 0.88852(5) 0.28267(2) 1.10626(5) 0.03848(16) Uani d . . 1
I I10 1.07252(5) 0.26974(2) 0.48089(5) 0.03730(15) Uani d . . 1
I I11 1.08996(6) 0.40394(2) 0.47184(5) 0.04483(18) Uani d . . 1
I I12 0.84047(7) 0.42003(3) 1.08614(7) 0.0669(3) Uani d . . 1
C C1 0.7216(7) 0.4510(3) 0.4523(7) 0.034(2) Uani d . . 1
H H1 0.7118 0.4407 0.5039 0.04 Uiso calc U R 1
C C2 0.8932(8) 0.4672(4) 0.5673(8) 0.053(3) Uani d . . 1
H H2A 0.8705 0.4585 0.6136 0.08 Uiso calc U R 1
H H2B 0.92 0.4965 0.5818 0.08 Uiso calc U R 1
H H2C 0.9453 0.4473 0.5712 0.08 Uiso calc U R 1
C C3 0.8308(8) 0.4793(4) 0.3954(8) 0.047(3) Uani d . . 1
H H3A 0.8716 0.4573 0.3856 0.07 Uiso calc U R 1
H H3B 0.8669 0.5067 0.4123 0.07 Uiso calc U R 1
H H3C 0.7679 0.4828 0.3364 0.07 Uiso calc U R 1
C C4 0.6739(7) 0.3624(3) 0.2848(7) 0.035(2) Uani d . . 1
H H4 0.7103 0.3688 0.3512 0.041 Uiso calc U R 1
C C5 0.6690(11) 0.3319(5) 0.1455(11) 0.088(2) Uani d . . 1
H H5A 0.6064 0.3169 0.1304 0.132 Uiso calc U R 1
H H5B 0.7114 0.3132 0.1297 0.132 Uiso calc U R 1
H H5C 0.6545 0.3586 0.108 0.132 Uiso calc U R 1
C C6 0.8226(10) 0.3281(5) 0.2985(12) 0.088(2) Uani d . . 1
H H6A 0.8476 0.3353 0.3663 0.132 Uiso calc U R 1
H H6B 0.8631 0.3428 0.2739 0.132 Uiso calc U R 1
H H6C 0.8265 0.2968 0.2916 0.132 Uiso calc U R 1
C C7 0.5407(8) 0.4750(3) 0.1663(7) 0.042(3) Uani d . . 1
H H7 0.5924 0.4545 0.1805 0.05 Uiso calc U R 1
C C8 0.4808(16) 0.5455(5) 0.1109(14) 0.120(8) Uani d . . 1
H H8A 0.4151 0.5341 0.0967 0.18 Uiso calc U R 1
H H8B 0.4756 0.5619 0.0556 0.18 Uiso calc U R 1
H H8C 0.5047 0.5646 0.1667 0.18 Uiso calc U R 1
C C9 0.6326(10) 0.5211(5) 0.1180(11) 0.088(2) Uani d . . 1
H H9A 0.6758 0.4956 0.1348 0.132 Uiso calc U R 1
H H9B 0.6693 0.5452 0.1598 0.132 Uiso calc U R 1
H H9C 0.6113 0.529 0.0512 0.132 Uiso calc U R 1
C C10 0.3092(7) 0.3507(3) 0.3101(7) 0.032(2) Uani d . . 1
H H10 0.2783 0.3554 0.2429 0.039 Uiso calc U R 1
C C11 0.1538(7) 0.3175(4) 0.2880(7) 0.045(3) Uani d . . 1
H H11A 0.132 0.3248 0.2207 0.067 Uiso calc U R 1
H H11B 0.1099 0.3315 0.3095 0.067 Uiso calc U R 1
H H11C 0.151 0.2861 0.2945 0.067 Uiso calc U R 1
C C12 0.3015(8) 0.3245(4) 0.4499(7) 0.047(3) Uani d . . 1
H H12A 0.3682 0.3374 0.4817 0.071 Uiso calc U R 1
H H12B 0.3067 0.2934 0.4619 0.071 Uiso calc U R 1
H H12C 0.2597 0.3374 0.4753 0.071 Uiso calc U R 1
C C13 0.3835(10) 0.3677(5) 0.0947(11) 0.077(4) Uani d . . 1
H H13 0.3934 0.3935 0.0676 0.093 Uiso calc U R 1
C C14 0.3669(11) 0.2891(6) 0.0720(11) 0.100(6) Uani d . . 1
H H14A 0.3815 0.2878 0.1393 0.149 Uiso calc U R 1
H H14B 0.4142 0.2708 0.0624 0.149 Uiso calc U R 1
H H14C 0.2988 0.2789 0.0313 0.149 Uiso calc U R 1
C C15 0.3799(11) 0.3367(5) -0.0425(9) 0.076(5) Uani d . . 1
H H15A 0.3777 0.3674 -0.0578 0.114 Uiso calc U R 1
H H15B 0.3227 0.322 -0.0938 0.114 Uiso calc U R 1
H H15C 0.4419 0.324 -0.0363 0.114 Uiso calc U R 1
C C16 0.2695(8) 0.4561(3) 0.1822(9) 0.053(3) Uani d . . 1
H H16 0.2935 0.4596 0.1369 0.064 Uiso calc U R 1
C C17 0.1321(11) 0.4551(5) 0.2217(11) 0.088(2) Uani d . D 1
H H17A 0.0998 0.4267 0.2092 0.132 Uiso calc U R 1
H H17B 0.083 0.4775 0.2129 0.132 Uiso calc U R 1
H H17C 0.1862 0.456 0.2876 0.132 Uiso calc U R 1
C C18 0.1087(10) 0.4764(5) 0.0555(10) 0.088(2) Uani d . D 1
H H18A 0.1484 0.4796 0.0216 0.132 Uiso calc U R 1
H H18B 0.0778 0.5042 0.056 0.132 Uiso calc U R 1
H H18C 0.0565 0.4548 0.0231 0.132 Uiso calc U R 1
C C19 0.5995(7) 0.3269(3) 0.4513(7) 0.034(2) Uani d . . 1
H H19 0.5938 0.3074 0.4027 0.041 Uiso calc U R 1
C C20 0.6068(10) 0.3383(4) 0.6047(8) 0.063(4) Uani d . . 1
H H20A 0.6765 0.3438 0.6512 0.094 Uiso calc U R 1
H H20B 0.5727 0.3242 0.6367 0.094 Uiso calc U R 1
H H20C 0.5737 0.3658 0.5772 0.094 Uiso calc U R 1
C C21 0.6078(8) 0.2643(3) 0.5439(8) 0.049(3) Uani d . . 1
H H21A 0.6042 0.25 0.487 0.073 Uiso calc U R 1
H H21B 0.5517 0.2549 0.554 0.073 Uiso calc U R 1
H H21C 0.6707 0.2566 0.5999 0.073 Uiso calc U R 1
C C22 0.4471(8) 0.4446(3) 0.4842(7) 0.039(2) Uani d . . 1
H H22 0.3795 0.4415 0.4369 0.047 Uiso calc U R 1
C C23 0.5654(9) 0.4519(4) 0.6506(8) 0.050(3) Uani d . . 1
H H23A 0.6121 0.4536 0.6238 0.075 Uiso calc U R 1
H H23B 0.5832 0.4273 0.6945 0.075 Uiso calc U R 1
H H23C 0.5691 0.4786 0.6854 0.075 Uiso calc U R 1
C C24 0.3837(10) 0.4435(4) 0.6004(9) 0.058(3) Uani d . . 1
H H24A 0.3804 0.4705 0.631 0.087 Uiso calc U R 1
H H24B 0.3973 0.4195 0.6453 0.087 Uiso calc U R 1
H H24C 0.32 0.4385 0.5431 0.087 Uiso calc U R 1
N N1 0.8101(6) 0.4659(3) 0.4719(6) 0.037(2) Uani d . . 1
N N2 0.7192(6) 0.3420(3) 0.2447(5) 0.0342(19) Uani d . . 1
N N3 0.5475(8) 0.5117(3) 0.1300(7) 0.058(3) Uani d . . 1
N N4 0.2566(5) 0.3325(3) 0.3467(5) 0.0293(17) Uani d . . 1
N N5 0.3759(6) 0.3316(3) 0.0479(6) 0.039(2) Uani d . . 1
N N6 0.1735(7) 0.4626(3) 0.1543(8) 0.081(4) Uani d . D 1
N N7 0.6031(5) 0.3111(2) 0.5302(5) 0.0294(18) Uani d . . 1
N N8 0.4642(6) 0.4463(3) 0.5731(6) 0.037(2) Uani d . . 1
O O1 0.6491(5) 0.4495(2) 0.3696(5) 0.0355(16) Uani d . . 1
O O2 0.5846(5) 0.3742(3) 0.2409(5) 0.046(2) Uani d . . 1
O O3 0.4717(5) 0.4647(2) 0.1837(5) 0.0465(19) Uani d . . 1
O O4 0.3980(5) 0.3624(2) 0.3591(4) 0.0350(16) Uani d . . 1
O O5 0.3791(5) 0.3712(3) 0.1686(5) 0.047(2) Uani d . . 1
O O6 0.3290(5) 0.4455(2) 0.2647(5) 0.0426(18) Uani d . . 1
O O7 0.6033(5) 0.3661(2) 0.4374(5) 0.0369(16) Uani d . . 1
O O8 0.5109(5) 0.4468(2) 0.4550(5) 0.0378(16) Uani d . . 1

loop_
_atom_site_aniso_label
_atom_site_aniso_U_11
_atom_site_aniso_U_22
_atom_site_aniso_U_33
_atom_site_aniso_U_12
_atom_site_aniso_U_13
_atom_site_aniso_U_23
Bi1 0.02200(16) 0.02505(17) 0.02098(16) -0.00177(12) 0.01051(13) -0.00067(13)
Bi2 0.02137(16) 0.02806(18) 0.02285(16) -0.00044(13) 0.00835(13) -0.00036(13)
Bi3 0.02385(17) 0.03433(19) 0.02584(17) -0.00104(14) 0.01365(14) 0.00251(14)
Bi4 0.02530(18) 0.0358(2) 0.03207(19) -0.00168(14) 0.01597(15) -0.00407(15)
I1 0.0308(3) 0.0298(3) 0.0309(3) -0.0073(2) 0.0157(3) -0.0015(2)
I2 0.0283(3) 0.0355(3) 0.0217(3) -0.0030(2) 0.0077(2) -0.0033(2)
I3 0.0324(3) 0.0334(3) 0.0315(3) 0.0052(3) 0.0179(3) 0.0049(3)
I4 0.0244(3) 0.0437(4) 0.0213(3) 0.0007(3) 0.0079(2) 0.0003(3)
I5 0.0370(4) 0.0296(3) 0.0472(4) 0.0069(3) 0.0207(3) 0.0035(3)
I6 0.0376(4) 0.0380(4) 0.0442(4) -0.0145(3) 0.0200(3) -0.0030(3)
I7 0.0237(3) 0.0650(5) 0.0306(3) -0.0010(3) 0.0103(3) 0.0031(3)
I8 0.0251(3) 0.0591(5) 0.0386(4) -0.0009(3) 0.0136(3) 0.0034(3)
I9 0.0362(4) 0.0517(4) 0.0326(3) 0.0010(3) 0.0203(3) 0.0005(3)
I10 0.0405(4) 0.0394(4) 0.0359(3) -0.0001(3) 0.0211(3) -0.0018(3)
I11 0.0493(4) 0.0409(4) 0.0481(4) 0.0043(3) 0.0260(4) 0.0150(3)
I12 0.0618(5) 0.0618(5) 0.0859(6) -0.0133(4) 0.0419(5) -0.0397(5)
C1 0.032(5) 0.036(5) 0.034(5) -0.004(4) 0.017(4) -0.001(4)
C2 0.044(7) 0.046(7) 0.051(7) -0.015(5) 0.006(6) 0.005(6)
C3 0.033(6) 0.065(8) 0.049(7) 0.002(5) 0.025(5) 0.009(6)
C4 0.030(5) 0.043(6) 0.027(5) 0.003(4) 0.011(4) -0.013(4)
C5 0.048(4) 0.088(5) 0.099(6) 0.002(3) 0.010(4) -0.006(4)
C6 0.048(4) 0.088(5) 0.099(6) 0.002(3) 0.010(4) -0.006(4)
C7 0.036(6) 0.045(6) 0.034(6) -0.007(5) 0.007(5) 0.014(5)
C8 0.20(2) 0.052(10) 0.132(17) 0.038(12) 0.102(17) 0.038(10)
C9 0.048(4) 0.088(5) 0.099(6) 0.002(3) 0.010(4) -0.006(4)
C10 0.022(5) 0.047(6) 0.027(5) -0.013(4) 0.011(4) -0.002(4)
C11 0.029(5) 0.074(8) 0.026(5) -0.012(5) 0.008(4) 0.004(5)
C12 0.042(6) 0.074(8) 0.024(5) 0.001(6) 0.015(5) 0.013(5)
C13 0.052(9) 0.092(12) 0.080(11) -0.012(8) 0.025(8) -0.015(9)
C14 0.059(10) 0.137(16) 0.089(12) 0.014(10) 0.024(9) 0.071(11)
C15 0.070(10) 0.090(11) 0.041(7) -0.023(8) 0.003(7) 0.010(7)
C16 0.032(6) 0.029(6) 0.073(9) -0.001(5) 0.003(6) -0.004(6)
C17 0.048(4) 0.088(5) 0.099(6) 0.002(3) 0.010(4) -0.006(4)
C18 0.048(4) 0.088(5) 0.099(6) 0.002(3) 0.010(4) -0.006(4)
C19 0.027(5) 0.038(6) 0.032(5) 0.003(4) 0.009(4) 0.001(4)
C20 0.081(10) 0.060(8) 0.040(7) 0.022(7) 0.022(7) -0.001(6)
C21 0.041(6) 0.034(6) 0.045(6) -0.007(5) -0.002(5) -0.003(5)
C22 0.039(6) 0.037(6) 0.039(6) 0.005(5) 0.016(5) -0.010(5)
C23 0.059(8) 0.044(7) 0.042(6) 0.011(6) 0.020(6) 0.002(5)
C24 0.075(9) 0.060(8) 0.067(8) -0.010(7) 0.056(8) -0.011(6)
N1 0.025(4) 0.038(5) 0.036(5) -0.008(4) 0.004(4) 0.007(4)
N2 0.024(4) 0.056(5) 0.022(4) 0.003(4) 0.009(3) -0.005(4)
N3 0.058(7) 0.059(7) 0.052(6) -0.023(5) 0.021(5) 0.007(5)
N4 0.020(4) 0.042(5) 0.025(4) 0.001(3) 0.009(3) 0.000(3)
N5 0.022(4) 0.054(6) 0.036(5) 0.003(4) 0.008(4) -0.018(4)
N6 0.031(5) 0.027(5) 0.124(10) 0.006(4) -0.017(6) -0.009(6)
N7 0.021(4) 0.034(4) 0.024(4) -0.004(3) 0.003(3) 0.003(3)
N8 0.040(5) 0.030(4) 0.042(5) 0.000(4) 0.020(4) -0.004(4)
O1 0.024(3) 0.042(4) 0.036(4) -0.006(3) 0.011(3) 0.002(3)
O2 0.030(4) 0.069(5) 0.033(4) 0.018(4) 0.009(3) -0.014(4)
O3 0.044(4) 0.049(5) 0.050(5) 0.001(4) 0.025(4) 0.019(4)
O4 0.028(4) 0.045(4) 0.030(4) -0.008(3) 0.013(3) 0.006(3)
O5 0.045(4) 0.074(6) 0.024(4) -0.021(4) 0.018(3) -0.025(4)
O6 0.026(4) 0.049(4) 0.046(4) 0.010(3) 0.011(3) 0.003(4)
O7 0.031(4) 0.035(4) 0.035(4) -0.002(3) 0.008(3) 0.011(3)
O8 0.036(4) 0.041(4) 0.039(4) -0.003(3) 0.019(3) -0.010(3)

loop_
_atom_type_symbol
_atom_type_description
_atom_type_scat_dispersion_real
_atom_type_scat_dispersion_imag
_atom_type_scat_source
C C 0.0033 0.0016 'International Tables Vol C Tables 4.2.6.8 and 6.1.1.4'
H H 0.0000 0.0000 'International Tables Vol C Tables 4.2.6.8 and 6.1.1.4'
N N 0.0061 0.0033 'International Tables Vol C Tables 4.2.6.8 and 6.1.1.4'
O O 0.0106 0.0060 'International Tables Vol C Tables 4.2.6.8 and 6.1.1.4'
I I -0.4742 1.8119 'International Tables Vol C Tables 4.2.6.8 and 6.1.1.4'
Bi Bi -4.1077 10.2566 'International Tables Vol C Tables 4.2.6.8 and 6.1.1.4'

loop_
_geom_angle_atom_site_label_1
_geom_angle_atom_site_label_2
_geom_angle_atom_site_label_3
_geom_angle
I5 Bi1 I6 92.84(2)
I5 Bi1 I2 87.46(2)
I6 Bi1 I2 90.936(19)
I5 Bi1 I4 90.54(2)
I6 Bi1 I4 88.64(2)
I2 Bi1 I4 177.93(2)
I5 Bi1 I1 90.03(2)
I6 Bi1 I1 176.73(2)
I2 Bi1 I1 87.622(18)
I4 Bi1 I1 92.907(18)
I5 Bi1 I3 175.37(2)
I6 Bi1 I3 89.68(2)
I2 Bi1 I3 96.383(18)
I4 Bi1 I3 85.639(18)
I1 Bi1 I3 87.562(19)
O7 Bi2 O4 71.7(2)
O7 Bi2 O5 116.0(3)
O4 Bi2 O5 75.0(2)
O7 Bi2 O2 77.6(2)
O4 Bi2 O2 115.9(3)
O5 Bi2 O2 70.2(2)
O7 Bi2 O8 75.7(2)
O4 Bi2 O8 80.2(2)
O5 Bi2 O8 146.7(2)
O2 Bi2 O8 142.1(2)
O7 Bi2 O6 137.5(2)
O4 Bi2 O6 73.9(2)
O5 Bi2 O6 77.4(3)
O2 Bi2 O6 141.2(2)
O8 Bi2 O6 74.6(2)
O7 Bi2 O1 76.9(2)
O4 Bi2 O1 143.5(2)
O5 Bi2 O1 137.3(2)
O2 Bi2 O1 73.8(2)
O8 Bi2 O1 74.3(2)
O6 Bi2 O1 122.1(2)
O7 Bi2 O3 145.0(2)
O4 Bi2 O3 142.8(2)
O5 Bi2 O3 79.7(3)
O2 Bi2 O3 79.3(3)
O8 Bi2 O3 109.0(2)
O6 Bi2 O3 74.3(2)
O1 Bi2 O3 71.6(2)
I10 Bi3 I7 97.87(2)
I10 Bi3 I11 91.93(2)
I7 Bi3 I11 97.36(2)
I10 Bi3 I3 93.51(2)
I7 Bi3 I3 88.972(19)
I11 Bi3 I3 171.02(2)
I10 Bi3 I4 91.47(2)
I7 Bi3 I4 164.45(2)
I11 Bi3 I4 94.70(2)
I3 Bi3 I4 78.032(17)
I9 Bi4 I8 98.68(2)
I9 Bi4 I12 95.87(3)
I8 Bi4 I12 94.07(3)
I9 Bi4 I1 89.65(2)
I8 Bi4 I1 89.34(2)
I12 Bi4 I1 172.99(3)
I9 Bi4 I5 164.24(2)
I8 Bi4 I5 92.93(2)
I12 Bi4 I5 93.88(3)
I1 Bi4 I5 79.814(18)
Bi1 I1 Bi4 81.160(16)
Bi1 I3 Bi3 80.334(16)
Bi1 I4 Bi3 79.747(16)
Bi1 I5 Bi4 80.193(17)
O1 C1 N1 124.1(9)
O1 C1 H1 118.0
N1 C1 H1 118.0
N1 C2 H2A 109.5
N1 C2 H2B 109.5
H2A C2 H2B 109.5
N1 C2 H2C 109.5
H2A C2 H2C 109.5
H2B C2 H2C 109.5
N1 C3 H3A 109.5
N1 C3 H3B 109.5
H3A C3 H3B 109.5
N1 C3 H3C 109.5
H3A C3 H3C 109.5
H3B C3 H3C 109.5
O2 C4 N2 123.6(9)
O2 C4 H4 118.2
N2 C4 H4 118.2
N2 C5 H5A 109.5
N2 C5 H5B 109.5
H5A C5 H5B 109.5
N2 C5 H5C 109.5
H5A C5 H5C 109.5
H5B C5 H5C 109.5
N2 C6 H6A 109.5
N2 C6 H6B 109.5
H6A C6 H6B 109.5
N2 C6 H6C 109.5
H6A C6 H6C 109.5
H6B C6 H6C 109.5
O3 C7 N3 124.9(11)
O3 C7 H7 117.5
N3 C7 H7 117.5
N3 C8 H8A 109.5
N3 C8 H8B 109.5
H8A C8 H8B 109.5
N3 C8 H8C 109.5
H8A C8 H8C 109.5
H8B C8 H8C 109.5
N3 C9 H9A 109.5
N3 C9 H9B 109.5
H9A C9 H9B 109.5
N3 C9 H9C 109.5
H9A C9 H9C 109.5
H9B C9 H9C 109.5
O4 C10 N4 123.5(9)
O4 C10 H10 118.3
N4 C10 H10 118.3
N4 C11 H11A 109.5
N4 C11 H11B 109.5
H11A C11 H11B 109.5
N4 C11 H11C 109.5
H11A C11 H11C 109.5
H11B C11 H11C 109.5
N4 C12 H12A 109.5
N4 C12 H12B 109.5
H12A C12 H12B 109.5
N4 C12 H12C 109.5
H12A C12 H12C 109.5
H12B C12 H12C 109.5
O5 C13 N5 126.1(16)
O5 C13 H13 116.9
N5 C13 H13 116.9
N5 C14 H14A 109.5
N5 C14 H14B 109.5
H14A C14 H14B 109.5
N5 C14 H14C 109.5
H14A C14 H14C 109.5
H14B C14 H14C 109.5
N5 C15 H15A 109.5
N5 C15 H15B 109.5
H15A C15 H15B 109.5
N5 C15 H15C 109.5
H15A C15 H15C 109.5
H15B C15 H15C 109.5
O6 C16 N6 122.7(14)
O6 C16 H16 118.7
N6 C16 H16 118.7
N6 C17 H17A 109.5
N6 C17 H17B 109.5
H17A C17 H17B 109.5
N6 C17 H17C 109.5
H17A C17 H17C 109.5
H17B C17 H17C 109.5
N6 C18 H18A 109.5
N6 C18 H18B 109.5
H18A C18 H18B 109.5
N6 C18 H18C 109.5
H18A C18 H18C 109.5
H18B C18 H18C 109.5
O7 C19 N7 123.3(10)
O7 C19 H19 118.4
N7 C19 H19 118.4
N7 C20 H20A 109.5
N7 C20 H20B 109.5
H20A C20 H20B 109.5
N7 C20 H20C 109.5
H20A C20 H20C 109.5
H20B C20 H20C 109.5
N7 C21 H21A 109.5
N7 C21 H21B 109.5
H21A C21 H21B 109.5
N7 C21 H21C 109.5
H21A C21 H21C 109.5
H21B C21 H21C 109.5
O8 C22 N8 126.5(10)
O8 C22 H22 116.7
N8 C22 H22 116.7
N8 C23 H23A 109.5
N8 C23 H23B 109.5
H23A C23 H23B 109.5
N8 C23 H23C 109.5
H23A C23 H23C 109.5
H23B C23 H23C 109.5
N8 C24 H24A 109.5
N8 C24 H24B 109.5
H24A C24 H24B 109.5
N8 C24 H24C 109.5
H24A C24 H24C 109.5
H24B C24 H24C 109.5
C1 N1 C3 120.1(8)
C1 N1 C2 123.5(9)
C3 N1 C2 116.2(8)
C4 N2 C5 120.9(10)
C4 N2 C6 122.0(10)
C5 N2 C6 117.1(11)
C7 N3 C8 123.9(12)
C7 N3 C9 120.2(12)
C8 N3 C9 115.4(12)
C10 N4 C12 120.0(8)
C10 N4 C11 122.9(8)
C12 N4 C11 117.0(8)
C13 N5 C14 130.1(13)
C13 N5 C15 114.9(12)
C14 N5 C15 114.9(11)
C16 N6 C18 119.0(13)
C16 N6 C17 120.2(11)
C18 N6 C17 120.8(11)
C19 N7 C20 121.8(9)
C19 N7 C21 119.2(9)
C20 N7 C21 118.9(9)
C22 N8 C23 120.6(9)
C22 N8 C24 122.5(9)
C23 N8 C24 116.9(9)
C1 O1 Bi2 129.3(6)
C4 O2 Bi2 126.2(6)
C7 O3 Bi2 123.5(7)
C10 O4 Bi2 127.0(6)
C13 O5 Bi2 128.4(8)
C16 O6 Bi2 124.5(8)
C19 O7 Bi2 129.1(6)
C22 O8 Bi2 122.1(6)

loop_
_geom_bond_atom_site_label_1
_geom_bond_atom_site_label_2
_geom_bond_distance
Bi1 I5 3.0486(7)
Bi1 I6 3.0598(7)
Bi1 I2 3.0638(7)
Bi1 I4 3.0753(7)
Bi1 I1 3.0800(7)
Bi1 I3 3.1230(7)
Bi2 O7 2.345(6)
Bi2 O4 2.370(6)
Bi2 O5 2.392(6)
Bi2 O2 2.428(7)
Bi2 O8 2.450(7)
Bi2 O6 2.476(7)
Bi2 O1 2.480(6)
Bi2 O3 2.563(7)
Bi3 I10 2.8616(8)
Bi3 I7 2.9076(7)
Bi3 I11 2.9448(8)
Bi3 I3 3.3057(7)
Bi3 I4 3.3858(7)
Bi4 I9 2.8632(8)
Bi4 I8 2.8903(8)
Bi4 I12 2.9367(9)
Bi4 I1 3.3344(7)
Bi4 I5 3.4216(8)
C1 O1 1.255(11)
C1 N1 1.313(12)
C1 H1 0.95
C2 N1 1.444(12)
C2 H2A 0.98
C2 H2B 0.98
C2 H2C 0.98
C3 N1 1.443(13)
C3 H3A 0.98
C3 H3B 0.98
C3 H3C 0.98
C4 O2 1.253(11)
C4 N2 1.298(12)
C4 H4 0.95
C5 N2 1.421(16)
C5 H5A 0.98
C5 H5B 0.98
C5 H5C 0.98
C6 N2 1.456(15)
C6 H6A 0.98
C6 H6B 0.98
C6 H6C 0.98
C7 O3 1.242(12)
C7 N3 1.298(13)
C7 H7 0.95
C8 N3 1.390(18)
C8 H8A 0.98
C8 H8B 0.98
C8 H8C 0.98
C9 N3 1.418(17)
C9 H9A 0.98
C9 H9B 0.98
C9 H9C 0.98
C10 O4 1.253(10)
C10 N4 1.311(12)
C10 H10 0.95
C11 N4 1.468(11)
C11 H11A 0.98
C11 H11B 0.98
C11 H11C 0.98
C12 N4 1.466(12)
C12 H12A 0.98
C12 H12B 0.98
C12 H12C 0.98
C13 O5 1.205(16)
C13 N5 1.318(17)
C13 H13 0.95
C14 N5 1.395(17)
C14 H14A 0.98
C14 H14B 0.98
C14 H14C 0.98
C15 N5 1.466(16)
C15 H15A 0.98
C15 H15B 0.98
C15 H15C 0.98
C16 O6 1.234(13)
C16 N6 1.325(14)
C16 H16 0.95
C17 N6 1.485(15)
C17 H17A 0.98
C17 H17B 0.98
C17 H17C 0.98
C18 N6 1.467(14)
C18 H18A 0.98
C18 H18B 0.98
C18 H18C 0.98
C19 O7 1.240(11)
C19 N7 1.316(12)
C19 H19 0.95
C20 N7 1.429(13)
C20 H20A 0.98
C20 H20B 0.98
C20 H20C 0.98
C21 N7 1.463(12)
C21 H21A 0.98
C21 H21B 0.98
C21 H21C 0.98
C22 O8 1.252(12)
C22 N8 1.305(13)
C22 H22 0.95
C23 N8 1.460(13)
C23 H23A 0.98
C23 H23B 0.98
C23 H23C 0.98
C24 N8 1.473(13)
C24 H24A 0.98
C24 H24B 0.98
C24 H24C 0.98
